data_4079880
loop_
_publ_author_name
'Kanao, Keiichiro'
'Ikeda, Yousuke'
'Kimura, Kazuhiro'
'Kamimura, Sou'
'Tanabe, Yoshiaki'
'Mutoh, Yuichiro'
'Iwasaki, Masakazu'
'Ishii, Youichi'

_publ_section_title
;
 Transformations of Alkynes at a Cyclotriphosphato Ruthenium Complex
;
_journal_issue 2
_journal_name_full Organometallics
_journal_page_first 527
_journal_paper_doi 10.1021/om3009926
_journal_volume 32
_journal_year 2013
_chemical_formula_moiety 'C54 H48 N3 O10.50 P5 Ru '
_chemical_formula_sum 'C54 H48 N3 O10.5 P5 Ru'
_chemical_formula_weight 1162.93
_space_group_IT_number 15
_symmetry_cell_setting monoclinic
_symmetry_Int_Tables_number 15
_symmetry_space_group_name_Hall '-C 2yc'
_symmetry_space_group_name_H-M 'C 1 2/c 1'
_cell_angle_alpha 90
_cell_angle_beta 123.517(2)
_cell_angle_gamma 90
_cell_formula_units_Z 8
_cell_length_a 45.688(8)
_cell_length_b 10.617(2)
_cell_length_c 26.564(5)
_cell_measurement_reflns_used 12839
_cell_measurement_temperature 123.1
_cell_measurement_theta_max 27.5
_cell_measurement_theta_min 3.1
_cell_volume 10743(3)
_computing_cell_refinement CrystalClear
_computing_data_collection CrystalClear
_computing_data_reduction CrystalStructure
_computing_publication_material 'CrystalStructure 3.6.0'
_computing_structure_refinement CRYSTALS
_computing_structure_solution 'DIRDIF99 (PATTY)'
_diffrn_ambient_temperature 123.1
_diffrn_detector_area_resol_mean 7.31
_diffrn_measured_fraction_theta_full 0.9880
_diffrn_measured_fraction_theta_max 0.9880
_diffrn_measurement_device_type 'Rigaku Mercury'
_diffrn_measurement_method \w
_diffrn_radiation_type 'Mo K\a'
_diffrn_radiation_wavelength 0.7107
_diffrn_reflns_av_R_equivalents 0.047
_diffrn_reflns_limit_h_max 59
_diffrn_reflns_limit_h_min -43
_diffrn_reflns_limit_k_max 13
_diffrn_reflns_limit_k_min -11
_diffrn_reflns_limit_l_max 21
_diffrn_reflns_limit_l_min -34
_diffrn_reflns_number 41229
_diffrn_reflns_theta_full 27.48
_diffrn_reflns_theta_max 27.48
_exptl_absorpt_coefficient_mu 0.502
_exptl_absorpt_correction_T_max 0.904
_exptl_absorpt_correction_T_min 0.667
_exptl_absorpt_correction_type multi-scan
_exptl_absorpt_process_details 'Jacobson, R. (1998) Private communication'
_exptl_crystal_colour dark_red
_exptl_crystal_density_diffrn 1.438
_exptl_crystal_density_method 'not measured'
_exptl_crystal_description prism
_exptl_crystal_F_000 4768.00
_exptl_crystal_size_max 0.70
_exptl_crystal_size_mid 0.20
_exptl_crystal_size_min 0.20
_refine_diff_density_max 1.05
_refine_diff_density_min -0.57
_refine_ls_extinction_method none
_refine_ls_goodness_of_fit_ref 1.000
_refine_ls_hydrogen_treatment refall
_refine_ls_number_parameters 711
_refine_ls_number_reflns 6348
_refine_ls_R_factor_gt 0.0470
_refine_ls_shift/su_max 0.0000
_refine_ls_structure_factor_coef F
_refine_ls_weighting_details 'w = 1/[2.0750\s(Fo^2^)]'
_refine_ls_weighting_scheme calc
_refine_ls_wR_factor_ref 0.0520
_reflns_number_gt 6348
_reflns_number_total 12195
_reflns_threshold_expression F^2^>2.0\s(F^2^)
_cod_data_source_file om3009926_si_001.cif
_cod_data_source_block '_4c.0.5Et2O'
_cod_original_cell_volume 10743.2(33)
_cod_original_formula_sum 'C54 H48 N3 O10.50 P5 Ru '
_cod_database_code 4079880

loop_
_symmetry_equiv_pos_site_id
_symmetry_equiv_pos_as_xyz
1 +X,+Y,+Z
2 -X,+Y,1/2-Z
3 -X,-Y,-Z
4 +X,-Y,1/2+Z
5 1/2+X,1/2+Y,+Z
6 1/2-X,1/2+Y,1/2-Z
7 1/2-X,1/2-Y,-Z
8 1/2+X,1/2-Y,1/2+Z

loop_
_atom_site_label
_atom_site_type_symbol
_atom_site_fract_x
_atom_site_fract_y
_atom_site_fract_z
_atom_site_U_iso_or_equiv
_atom_site_adp_type
_atom_site_occupancy
_atom_site_symmetry_multiplicity
_atom_site_calc_flag
_atom_site_refinement_flags
Ru(1) Ru 0.296940(10) 0.35352(5) 0.13465(2) 0.01877(12) Uani 1.00 1 d .
P(1) P 0.33630(5) 0.1818(2) 0.25201(7) 0.0266(5) Uani 1.00 1 d .
P(2) P 0.33323(4) 0.0894(2) 0.14770(7) 0.0241(5) Uani 1.00 1 d .
P(3) P 0.37855(4) 0.2934(2) 0.21617(7) 0.0261(5) Uani 1.00 1 d .
P(4) P 0.37316(4) 0.5699(2) 0.42538(7) 0.0221(4) Uani 1.00 1 d .
P(5) P 0.42615(4) 0.3902(2) 0.51376(7) 0.0242(5) Uani 1.00 1 d .
O(1) O 0.30738(10) 0.2754(4) 0.2153(2) 0.0229(12) Uani 1.00 1 d .
O(2) O 0.30341(10) 0.1765(4) 0.1058(2) 0.0229(12) Uani 1.00 1 d .
O(3) O 0.35019(10) 0.3881(4) 0.1771(2) 0.0212(11) Uani 1.00 1 d .
O(4) O 0.33224(11) 0.0688(4) 0.2075(2) 0.0271(13) Uani 1.00 1 d .
O(5) O 0.36977(10) 0.1659(4) 0.1774(2) 0.0239(12) Uani 1.00 1 d .
O(6) O 0.37248(10) 0.2457(4) 0.2676(2) 0.0270(12) Uani 1.00 1 d .
O(7) O 0.34080(12) 0.1280(4) 0.3065(2) 0.037(1) Uani 1.00 1 d .
O(8) O 0.33633(11) -0.0312(4) 0.1251(2) 0.033(1) Uani 1.00 1 d .
O(9) O 0.41504(11) 0.3300(4) 0.2438(2) 0.037(1) Uani 1.00 1 d .
O(10) O 0.24770(10) 0.3145(4) 0.0980(2) 0.0245(12) Uani 1.00 1 d .
O(11) O 0.4838(5) 0.859(2) 0.2806(8) 0.133(7) Uani 0.50 1 d P
N(1) N 0.28810(12) 0.4456(5) 0.0614(2) 0.022(1) Uani 1.00 1 d .
N(2) N 0.29461(12) 0.5299(4) 0.1581(2) 0.020(1) Uani 1.00 1 d .
N(3) N 0.39589(12) 0.4458(5) 0.4503(2) 0.025(2) Uani 1.00 1 d .
C(1) C 0.2800(2) 0.3934(6) 0.0090(3) 0.026(2) Uani 1.00 1 d .
C(2) C 0.2749(2) 0.4627(6) -0.0381(3) 0.029(2) Uani 1.00 1 d .
C(3) C 0.2792(2) 0.5908(6) -0.0321(3) 0.032(2) Uani 1.00 1 d .
C(4) C 0.2866(2) 0.6485(6) 0.0206(3) 0.030(2) Uani 1.00 1 d .
C(5) C 0.2906(2) 0.5732(6) 0.0666(3) 0.022(2) Uani 1.00 1 d .
C(6) C 0.2948(2) 0.6210(5) 0.1225(3) 0.021(2) Uani 1.00 1 d .
C(7) C 0.2981(2) 0.7474(6) 0.1376(3) 0.028(2) Uani 1.00 1 d .
C(8) C 0.3003(2) 0.7828(6) 0.1892(3) 0.034(2) Uani 1.00 1 d .
C(9) C 0.2992(2) 0.6889(6) 0.2246(3) 0.031(2) Uani 1.00 1 d .
C(10) C 0.2969(2) 0.5640(6) 0.2087(3) 0.025(2) Uani 1.00 1 d .
C(11) C 0.2245(2) 0.4082(6) 0.0858(3) 0.024(2) Uani 1.00 1 d .
C(12) C 0.2068(2) 0.4688(6) 0.0308(3) 0.029(2) Uani 1.00 1 d .
C(13) C 0.1822(2) 0.5607(7) 0.0183(3) 0.044(2) Uani 1.00 1 d .
C(14) C 0.1752(2) 0.5932(7) 0.0616(4) 0.050(3) Uani 1.00 1 d .
C(15) C 0.1924(2) 0.5313(7) 0.1164(3) 0.045(3) Uani 1.00 1 d .
C(16) C 0.2175(2) 0.4406(6) 0.1296(3) 0.030(2) Uani 1.00 1 d .
C(17) C 0.3276(2) 0.5273(6) 0.3790(2) 0.022(2) Uani 1.00 1 d .
C(18) C 0.3020(2) 0.6194(6) 0.3595(2) 0.024(2) Uani 1.00 1 d .
C(19) C 0.2663(2) 0.5896(6) 0.3183(3) 0.028(2) Uani 1.00 1 d .
C(20) C 0.2577(2) 0.4684(7) 0.2972(3) 0.032(2) Uani 1.00 1 d .
C(21) C 0.2824(2) 0.3764(6) 0.3161(3) 0.030(2) Uani 1.00 1 d .
C(22) C 0.3180(2) 0.4049(6) 0.3576(3) 0.025(2) Uani 1.00 1 d .
C(23) C 0.3820(2) 0.6503(6) 0.3749(2) 0.024(2) Uani 1.00 1 d .
C(24) C 0.3744(2) 0.7776(6) 0.3614(3) 0.031(2) Uani 1.00 1 d .
C(25) C 0.3787(2) 0.8327(6) 0.3185(3) 0.038(2) Uani 1.00 1 d .
C(26) C 0.3899(2) 0.7616(8) 0.2893(3) 0.048(3) Uani 1.00 1 d .
C(27) C 0.3978(2) 0.6340(8) 0.3023(3) 0.048(3) Uani 1.00 1 d .
C(28) C 0.3934(2) 0.5786(6) 0.3454(3) 0.037(2) Uani 1.00 1 d .
C(29) C 0.3786(2) 0.6806(5) 0.4814(3) 0.022(2) Uani 1.00 1 d .
C(30) C 0.3574(2) 0.6704(6) 0.5037(3) 0.027(2) Uani 1.00 1 d .
C(31) C 0.3634(2) 0.7492(6) 0.5501(3) 0.033(2) Uani 1.00 1 d .
C(32) C 0.3904(2) 0.8351(7) 0.5749(3) 0.040(2) Uani 1.00 1 d .
C(33) C 0.4119(2) 0.8449(7) 0.5537(3) 0.040(2) Uani 1.00 1 d .
C(34) C 0.4060(2) 0.7688(6) 0.5069(3) 0.031(2) Uani 1.00 1 d .
C(35) C 0.4370(2) 0.2378(6) 0.4982(3) 0.027(2) Uani 1.00 1 d .
C(36) C 0.4194(2) 0.1955(6) 0.4399(3) 0.032(2) Uani 1.00 1 d .
C(37) C 0.4284(2) 0.0784(7) 0.4275(4) 0.043(2) Uani 1.00 1 d .
C(38) C 0.4541(2) 0.0057(7) 0.4741(4) 0.050(3) Uani 1.00 1 d .
C(39) C 0.4709(2) 0.0484(7) 0.5312(4) 0.050(3) Uani 1.00 1 d .
C(40) C 0.4629(2) 0.1644(7) 0.5450(3) 0.039(2) Uani 1.00 1 d .
C(41) C 0.4140(2) 0.3680(7) 0.5676(3) 0.030(2) Uani 1.00 1 d .
C(42) C 0.3999(2) 0.2545(7) 0.5710(3) 0.041(2) Uani 1.00 1 d .
C(43) C 0.3874(2) 0.2435(8) 0.6082(3) 0.053(3) Uani 1.00 1 d .
C(44) C 0.3889(2) 0.3459(9) 0.6410(3) 0.053(3) Uani 1.00 1 d .
C(45) C 0.4031(2) 0.4586(8) 0.6389(3) 0.048(3) Uani 1.00 1 d .
C(46) C 0.4157(2) 0.4702(7) 0.6020(3) 0.040(2) Uani 1.00 1 d .
C(47) C 0.4653(2) 0.4862(6) 0.5511(3) 0.030(2) Uani 1.00 1 d .
C(48) C 0.4892(2) 0.4770(8) 0.6120(3) 0.053(3) Uani 1.00 1 d .
C(49) C 0.5196(2) 0.5527(8) 0.6401(4) 0.060(3) Uani 1.00 1 d .
C(50) C 0.5245(2) 0.6385(8) 0.6063(4) 0.051(3) Uani 1.00 1 d .
C(51) C 0.5010(2) 0.6484(7) 0.5456(3) 0.041(2) Uani 1.00 1 d .
C(52) C 0.4708(2) 0.5707(6) 0.5171(3) 0.033(2) Uani 1.00 1 d .
C(53) C 0.4830(4) 0.751(2) 0.2382(9) 0.229(8) Uiso 1.00 1 d .
C(54) C 0.4506(6) 0.947(2) 0.2509(11) 0.121(8) Uiso 0.50 1 d P
C(55) C 0.4545(5) 1.011(2) 0.2979(8) 0.091(6) Uiso 0.50 1 d P
H(1) H 0.2777 0.3044 0.0049 0.032 Uiso 1.00 1 c R
H(2) H 0.2686 0.4228 -0.0749 0.036 Uiso 1.00 1 c R
H(3) H 0.2770 0.6400 -0.0639 0.041 Uiso 1.00 1 c R
H(4) H 0.2889 0.7374 0.0250 0.040 Uiso 1.00 1 c R
H(5) H 0.2988 0.8092 0.1124 0.034 Uiso 1.00 1 c R
H(6) H 0.3025 0.8689 0.2005 0.042 Uiso 1.00 1 c R
H(7) H 0.3000 0.7108 0.2601 0.039 Uiso 1.00 1 c R
H(8) H 0.2971 0.5009 0.2342 0.030 Uiso 1.00 1 c R
H(9) H 0.2116 0.4475 0.0013 0.034 Uiso 1.00 1 c R
H(10) H 0.1701 0.6017 -0.0198 0.046 Uiso 1.00 1 c R
H(11) H 0.1586 0.6575 0.0533 0.054 Uiso 1.00 1 c R
H(12) H 0.1870 0.5511 0.1453 0.059 Uiso 1.00 1 c R
H(13) H 0.2299 0.4006 0.1679 0.037 Uiso 1.00 1 c R
H(14) H 0.3085 0.7032 0.3742 0.030 Uiso 1.00 1 c R
H(15) H 0.2486 0.6519 0.3053 0.034 Uiso 1.00 1 c R
H(16) H 0.2338 0.4480 0.2686 0.038 Uiso 1.00 1 c R
H(17) H 0.2756 0.2929 0.3012 0.037 Uiso 1.00 1 c R
H(18) H 0.3354 0.3411 0.3709 0.032 Uiso 1.00 1 c R
H(19) H 0.3663 0.8264 0.3814 0.035 Uiso 1.00 1 c R
H(20) H 0.3739 0.9197 0.3093 0.045 Uiso 1.00 1 c R
H(21) H 0.3925 0.7999 0.2596 0.062 Uiso 1.00 1 c R
H(22) H 0.4059 0.5859 0.2822 0.067 Uiso 1.00 1 c R
H(23) H 0.3982 0.4915 0.3544 0.046 Uiso 1.00 1 c R
H(24) H 0.3390 0.6100 0.4873 0.033 Uiso 1.00 1 c R
H(25) H 0.3487 0.7438 0.5648 0.043 Uiso 1.00 1 c R
H(26) H 0.3943 0.8878 0.6070 0.050 Uiso 1.00 1 c R
H(27) H 0.4306 0.9040 0.5712 0.050 Uiso 1.00 1 c R
H(28) H 0.4206 0.7759 0.4919 0.040 Uiso 1.00 1 c R
H(29) H 0.4014 0.2450 0.4080 0.037 Uiso 1.00 1 c R
H(30) H 0.4167 0.0492 0.3871 0.053 Uiso 1.00 1 c R
H(31) H 0.4598 -0.0744 0.4659 0.067 Uiso 1.00 1 c R
H(32) H 0.4887 -0.0021 0.5630 0.060 Uiso 1.00 1 c R
H(33) H 0.4749 0.1930 0.5855 0.049 Uiso 1.00 1 c R
H(34) H 0.3989 0.1842 0.5479 0.052 Uiso 1.00 1 c R
H(35) H 0.3779 0.1660 0.6107 0.064 Uiso 1.00 1 c R
H(36) H 0.3800 0.3389 0.6657 0.067 Uiso 1.00 1 c R
H(37) H 0.4043 0.5280 0.6625 0.059 Uiso 1.00 1 c R
H(38) H 0.4254 0.5478 0.6001 0.046 Uiso 1.00 1 c R
H(39) H 0.4854 0.4198 0.6354 0.060 Uiso 1.00 1 c R
H(40) H 0.5368 0.5448 0.6822 0.066 Uiso 1.00 1 c R
H(41) H 0.5446 0.6914 0.6257 0.060 Uiso 1.00 1 c R
H(42) H 0.5047 0.7069 0.5227 0.054 Uiso 1.00 1 c R
H(43) H 0.4544 0.5762 0.4747 0.040 Uiso 1.00 1 c R
H(44) H 0.4746 0.6722 0.2424 0.275 Uiso 1.00 1 c R
H(45) H 0.4698 0.7747 0.1969 0.275 Uiso 1.00 1 c R
H(46) H 0.4505 1.0040 0.2232 0.145 Uiso 0.50 1 c R
H(47) H 0.4295 0.8995 0.2308 0.145 Uiso 0.50 1 c R
H(48) H 0.4432 0.9655 0.3134 0.109 Uiso 0.50 1 c R
H(49) H 0.4441 1.0922 0.2852 0.109 Uiso 0.50 1 c R
H(50) H 0.4787 1.0198 0.3285 0.109 Uiso 0.50 1 c R

loop_
_atom_site_aniso_label
_atom_site_aniso_U_11
_atom_site_aniso_U_22
_atom_site_aniso_U_33
_atom_site_aniso_U_12
_atom_site_aniso_U_13
_atom_site_aniso_U_23
Ru(1) 0.0226(3) 0.0177(2) 0.0171(2) -0.0026(2) 0.0117(2) -0.0008(2)
P(1) 0.0347(10) 0.0253(10) 0.0229(9) 0.0014(8) 0.0178(8) 0.0048(7)
P(2) 0.0296(10) 0.0201(9) 0.0281(9) -0.0004(7) 0.0194(8) 0.0012(7)
P(3) 0.0226(9) 0.0313(10) 0.0198(9) -0.0041(8) 0.0088(8) 0.0022(8)
P(4) 0.0229(9) 0.0238(9) 0.0203(9) -0.0007(7) 0.0124(8) -0.0024(7)
P(5) 0.0206(9) 0.0278(10) 0.0249(9) -0.0005(7) 0.0130(8) -0.0012(7)
O(1) 0.033(3) 0.022(2) 0.020(2) -0.002(2) 0.019(2) 0.003(2)
O(2) 0.025(2) 0.019(2) 0.026(2) -0.003(2) 0.015(2) -0.003(2)
O(3) 0.019(2) 0.022(2) 0.020(2) -0.007(2) 0.009(2) -0.000(2)
O(4) 0.038(3) 0.019(2) 0.032(3) 0.002(2) 0.024(2) 0.005(2)
O(5) 0.023(2) 0.027(3) 0.024(2) -0.001(2) 0.014(2) 0.005(2)
O(6) 0.027(3) 0.032(3) 0.016(2) -0.003(2) 0.008(2) 0.003(2)
O(7) 0.053(3) 0.035(3) 0.031(3) 0.008(2) 0.029(3) 0.012(2)
O(8) 0.045(3) 0.020(2) 0.042(3) 0.001(2) 0.031(3) -0.003(2)
O(9) 0.022(3) 0.048(3) 0.029(3) -0.009(2) 0.006(2) 0.002(2)
O(10) 0.021(2) 0.023(2) 0.029(2) -0.004(2) 0.014(2) -0.005(2)
O(11) 0.16(2) 0.094(12) 0.16(2) 0.001(12) 0.10(1) 0.014(12)
N(1) 0.022(3) 0.025(3) 0.019(3) -0.002(2) 0.012(2) 0.004(2)
N(2) 0.022(3) 0.018(3) 0.018(3) -0.001(2) 0.009(2) -0.001(2)
N(3) 0.022(3) 0.032(3) 0.023(3) -0.000(2) 0.014(3) -0.002(2)
C(1) 0.023(4) 0.031(4) 0.026(3) 0.001(3) 0.015(3) -0.001(3)
C(2) 0.025(4) 0.041(4) 0.023(4) 0.002(3) 0.015(3) 0.002(3)
C(3) 0.031(4) 0.045(5) 0.027(4) 0.010(3) 0.020(3) 0.016(3)
C(4) 0.034(4) 0.028(4) 0.036(4) 0.004(3) 0.025(3) 0.008(3)
C(5) 0.019(3) 0.023(4) 0.027(4) 0.001(3) 0.014(3) 0.001(3)
C(6) 0.022(3) 0.017(3) 0.024(3) -0.005(3) 0.012(3) 0.001(2)
C(7) 0.035(4) 0.022(3) 0.028(4) 0.001(3) 0.018(3) 0.004(3)
C(8) 0.036(4) 0.020(4) 0.049(5) -0.007(3) 0.026(4) -0.006(3)
C(9) 0.038(4) 0.029(4) 0.030(4) -0.006(3) 0.022(3) -0.012(3)
C(10) 0.033(4) 0.020(4) 0.023(3) -0.007(3) 0.015(3) -0.001(3)
C(11) 0.020(3) 0.025(4) 0.027(4) -0.002(3) 0.012(3) -0.002(3)
C(12) 0.029(4) 0.033(4) 0.022(4) -0.004(3) 0.013(3) -0.006(3)
C(13) 0.042(5) 0.034(4) 0.039(5) 0.009(4) 0.012(4) -0.002(4)
C(14) 0.035(5) 0.045(5) 0.054(5) 0.010(4) 0.015(4) -0.012(4)
C(15) 0.045(5) 0.058(5) 0.046(5) -0.008(4) 0.033(4) -0.022(4)
C(16) 0.034(4) 0.031(4) 0.027(4) -0.005(3) 0.018(3) -0.008(3)
C(17) 0.025(4) 0.028(4) 0.013(3) -0.002(3) 0.012(3) -0.000(3)
C(18) 0.028(4) 0.030(4) 0.017(3) 0.001(3) 0.015(3) 0.001(3)
C(19) 0.023(4) 0.043(4) 0.018(3) 0.006(3) 0.012(3) 0.002(3)
C(20) 0.021(4) 0.053(5) 0.021(4) -0.006(3) 0.011(3) 0.000(3)
C(21) 0.037(4) 0.030(4) 0.026(4) -0.012(3) 0.019(3) -0.008(3)
C(22) 0.026(4) 0.025(4) 0.028(4) 0.002(3) 0.019(3) 0.002(3)
C(23) 0.021(3) 0.030(4) 0.020(3) -0.004(3) 0.010(3) -0.001(3)
C(24) 0.029(4) 0.036(4) 0.022(4) -0.003(3) 0.011(3) -0.007(3)
C(25) 0.051(5) 0.024(4) 0.037(4) -0.016(3) 0.022(4) -0.002(3)
C(26) 0.061(6) 0.055(5) 0.039(5) -0.017(4) 0.035(4) 0.001(4)
C(27) 0.068(6) 0.055(5) 0.045(5) -0.000(5) 0.046(4) 0.002(4)
C(28) 0.045(5) 0.031(4) 0.039(4) -0.002(3) 0.025(4) 0.002(3)
C(29) 0.021(3) 0.025(4) 0.020(3) 0.001(3) 0.011(3) -0.002(3)
C(30) 0.025(4) 0.034(4) 0.023(3) -0.005(3) 0.014(3) -0.005(3)
C(31) 0.030(4) 0.047(5) 0.032(4) -0.002(3) 0.022(3) -0.008(3)
C(32) 0.045(5) 0.044(5) 0.035(4) -0.008(4) 0.025(4) -0.013(4)
C(33) 0.038(4) 0.049(5) 0.038(4) -0.021(4) 0.025(4) -0.024(4)
C(34) 0.037(4) 0.033(4) 0.031(4) -0.009(3) 0.023(3) -0.005(3)
C(35) 0.022(4) 0.027(4) 0.037(4) 0.002(3) 0.019(3) 0.003(3)
C(36) 0.023(4) 0.029(4) 0.042(4) -0.002(3) 0.016(4) -0.006(3)
C(37) 0.041(5) 0.035(5) 0.057(5) -0.006(4) 0.028(4) -0.012(4)
C(38) 0.047(5) 0.031(5) 0.090(7) -0.002(4) 0.049(5) -0.004(5)
C(39) 0.043(5) 0.045(5) 0.063(6) 0.019(4) 0.030(5) 0.019(4)
C(40) 0.031(4) 0.053(5) 0.038(4) 0.013(4) 0.021(4) 0.012(4)
C(41) 0.023(4) 0.043(5) 0.024(3) 0.000(3) 0.012(3) 0.000(3)
C(42) 0.040(4) 0.052(5) 0.037(4) -0.014(4) 0.025(4) -0.014(4)
C(43) 0.041(5) 0.086(7) 0.034(4) -0.029(5) 0.022(4) -0.007(4)
C(44) 0.043(5) 0.095(7) 0.030(4) 0.012(5) 0.026(4) 0.007(5)
C(45) 0.055(5) 0.061(6) 0.030(4) 0.024(5) 0.025(4) 0.009(4)
C(46) 0.042(5) 0.041(5) 0.031(4) 0.010(4) 0.017(4) 0.004(3)
C(47) 0.021(4) 0.034(4) 0.030(4) -0.001(3) 0.012(3) -0.004(3)
C(48) 0.037(5) 0.069(6) 0.043(5) -0.018(4) 0.016(4) 0.002(4)
C(49) 0.043(5) 0.078(7) 0.044(5) -0.019(5) 0.013(4) -0.009(5)
C(50) 0.029(4) 0.052(5) 0.069(6) -0.014(4) 0.024(4) -0.018(5)
C(51) 0.039(4) 0.038(4) 0.057(5) -0.009(4) 0.034(4) -0.005(4)
C(52) 0.023(4) 0.035(4) 0.042(4) -0.002(3) 0.020(4) -0.002(3)

loop_
_atom_type_symbol
_atom_type_description
_atom_type_scat_dispersion_real
_atom_type_scat_dispersion_imag
_atom_type_scat_source
C C 0.003 0.002
;
International Tables for Crystallography
(1992, Vol. C, Tables 4.2.6.8 and 6.1.1.4)
;
H H 0.000 0.000
;
International Tables for Crystallography
(1992, Vol. C, Table 6.1.1.4)
;
N N 0.006 0.003
;
International Tables for Crystallography
(1992, Vol. C, Tables 4.2.6.8 and 6.1.1.4)
;
O O 0.011 0.006
;
International Tables for Crystallography
(1992, Vol. C, Tables 4.2.6.8 and 6.1.1.4)
;
P P 0.102 0.094
;
International Tables for Crystallography
(1992, Vol. C, Tables 4.2.6.8 and 6.1.1.4)
;
Ru Ru -1.259 0.836
;
International Tables for Crystallography
(1992, Vol. C, Tables 4.2.6.8 and 6.1.1.4)
;

loop_
_geom_angle_atom_site_label_1
_geom_angle_atom_site_label_2
_geom_angle_atom_site_label_3
_geom_angle
Ru(1) O(1) P(1) 123.2(3)
O(2) Ru(1) O(1) 91.2(2)
O(3) Ru(1) O(1) 88.7(2)
O(10) Ru(1) O(1) 88.5(2)
N(1) Ru(1) O(1) 174.2(2)
N(2) Ru(1) O(1) 94.3(2)
Ru(1) O(2) P(2) 121.9(2)
O(3) Ru(1) O(2) 89.9(2)
O(10) Ru(1) O(2) 89.1(2)
N(1) Ru(1) O(2) 94.3(2)
N(2) Ru(1) O(2) 172.4(2)
Ru(1) O(3) P(3) 124.1(3)
O(10) Ru(1) O(3) 177.0(2)
N(1) Ru(1) O(3) 89.4(2)
N(2) Ru(1) O(3) 85.0(2)
N(1) Ru(1) O(10) 93.5(2)
N(2) Ru(1) O(10) 96.3(2)
Ru(1) O(10) C(11) 120.0(3)
N(2) Ru(1) N(1) 80.1(2)
Ru(1) N(1) C(1) 126.4(4)
Ru(1) N(1) C(5) 115.1(4)
Ru(1) N(2) C(6) 115.5(5)
Ru(1) N(2) C(10) 125.3(4)
O(4) P(1) O(1) 108.1(2)
O(6) P(1) O(1) 107.3(2)
O(7) P(1) O(1) 119.5(3)
P(1) O(4) P(2) 123.9(3)
O(6) P(1) O(4) 100.7(3)
O(7) P(1) O(4) 109.3(3)
P(1) O(6) P(3) 122.9(2)
O(7) P(1) O(6) 110.2(2)
O(4) P(2) O(2) 107.6(3)
O(5) P(2) O(2) 108.7(2)
O(8) P(2) O(2) 119.3(2)
O(5) P(2) O(4) 99.7(2)
O(8) P(2) O(4) 110.3(3)
P(2) O(5) P(3) 124.0(3)
O(8) P(2) O(5) 109.5(3)
O(5) P(3) O(3) 107.7(2)
O(6) P(3) O(3) 107.8(3)
O(9) P(3) O(3) 118.5(3)
O(6) P(3) O(5) 100.3(2)
O(9) P(3) O(5) 111.0(3)
O(9) P(3) O(6) 109.9(2)
P(4) N(3) P(5) 137.8(4)
C(17) P(4) N(3) 108.8(3)
C(23) P(4) N(3) 109.9(3)
C(29) P(4) N(3) 116.0(3)
P(4) C(17) C(18) 119.8(4)
P(4) C(17) C(22) 120.1(5)
C(23) P(4) C(17) 105.0(3)
C(29) P(4) C(17) 108.0(3)
P(4) C(23) C(24) 121.3(6)
P(4) C(23) C(28) 117.9(5)
C(29) P(4) C(23) 108.6(3)
P(4) C(29) C(30) 119.4(4)
P(4) C(29) C(34) 120.8(6)
C(35) P(5) N(3) 106.1(3)
C(41) P(5) N(3) 114.8(3)
C(47) P(5) N(3) 113.0(3)
P(5) C(35) C(36) 119.4(4)
P(5) C(35) C(40) 120.3(5)
C(41) P(5) C(35) 107.8(4)
C(47) P(5) C(35) 108.5(3)
P(5) C(41) C(42) 121.2(6)
P(5) C(41) C(46) 119.1(6)
C(47) P(5) C(41) 106.4(3)
P(5) C(47) C(48) 120.7(7)
P(5) C(47) C(52) 119.1(4)
O(10) C(11) C(12) 121.5(7)
O(10) C(11) C(16) 119.0(5)
C(54) O(11) C(53) 115(1)
O(11) C(54) C(55) 103(1)
C(5) N(1) C(1) 118.4(6)
N(1) C(1) C(2) 122.7(6)
N(1) C(5) C(6) 113.7(6)
N(1) C(5) C(4) 121.4(6)
N(2) C(6) C(5) 114.1(5)
C(10) N(2) C(6) 118.7(5)
N(2) C(6) C(7) 122.1(7)
N(2) C(10) C(9) 121.3(7)
C(1) C(2) C(3) 119.3(7)
C(2) C(3) C(4) 119.7(7)
C(3) C(4) C(5) 118.4(6)
C(4) C(5) C(6) 124.7(6)
C(5) C(6) C(7) 123.8(6)
C(6) C(7) C(8) 119.4(7)
C(7) C(8) C(9) 118.1(6)
C(8) C(9) C(10) 120.4(8)
C(16) C(11) C(12) 119.5(6)
C(11) C(12) C(13) 120.6(8)
C(11) C(16) C(15) 119.7(6)
C(12) C(13) C(14) 120.2(7)
C(13) C(14) C(15) 119.6(8)
C(14) C(15) C(16) 120.4(9)
C(22) C(17) C(18) 119.8(5)
C(17) C(18) C(19) 120.5(6)
C(17) C(22) C(21) 119.3(6)
C(18) C(19) C(20) 118.3(6)
C(19) C(20) C(21) 122.2(6)
C(20) C(21) C(22) 119.9(6)
C(28) C(23) C(24) 120.5(7)
C(23) C(24) C(25) 119.3(7)
C(23) C(28) C(27) 120.1(7)
C(24) C(25) C(26) 120.1(7)
C(25) C(26) C(27) 121.4(9)
C(26) C(27) C(28) 118.6(9)
C(34) C(29) C(30) 119.5(6)
C(29) C(30) C(31) 119.3(6)
C(29) C(34) C(33) 120.2(8)
C(30) C(31) C(32) 120.9(9)
C(31) C(32) C(33) 120.4(7)
C(32) C(33) C(34) 119.7(6)
C(40) C(35) C(36) 120.4(7)
C(35) C(36) C(37) 119.4(5)
C(35) C(40) C(39) 118.7(7)
C(36) C(37) C(38) 120.0(7)
C(37) C(38) C(39) 119.7(8)
C(38) C(39) C(40) 121.7(6)
C(46) C(41) C(42) 119.4(8)
C(41) C(42) C(43) 120.3(8)
C(41) C(46) C(45) 120.0(7)
C(42) C(43) C(44) 119.2(8)
C(43) C(44) C(45) 121(1)
C(44) C(45) C(46) 119.6(8)
C(52) C(47) C(48) 120.2(6)
C(47) C(48) C(49) 119.7(8)
C(47) C(52) C(51) 120.0(6)
C(48) C(49) C(50) 119.7(7)
C(49) C(50) C(51) 121.2(7)
C(50) C(51) C(52) 119.2(8)
O(11) C(53) H(44) 113.7059
O(11) C(53) H(45) 112.0712
O(11) C(54) H(46) 110.8283
O(11) C(54) H(47) 111.0036
N(1) C(1) H(1) 118.6948
N(2) C(10) H(8) 119.4338
H(1) C(1) C(2) 118.6303
C(1) C(2) H(2) 120.3689
H(2) C(2) C(3) 120.3536
C(2) C(3) H(3) 120.1429
C(3) C(4) H(4) 120.7817
H(3) C(3) C(4) 120.1679
H(4) C(4) C(5) 120.7900
C(6) C(7) H(5) 120.3699
H(5) C(7) C(8) 120.2346
C(7) C(8) H(6) 121.0570
C(8) C(9) H(7) 119.8405
H(6) C(8) C(9) 120.8741
C(9) C(10) H(8) 119.2623
H(7) C(9) C(10) 119.7510
C(11) C(12) H(9) 119.7185
C(11) C(16) H(13) 120.1978
H(9) C(12) C(13) 119.7182
C(12) C(13) H(10) 119.8588
H(10) C(13) C(14) 119.9122
C(13) C(14) H(11) 120.2306
C(14) C(15) H(12) 119.7974
H(11) C(14) C(15) 120.1816
C(15) C(16) H(13) 120.0891
H(12) C(15) C(16) 119.7935
C(17) C(18) H(14) 119.7928
C(17) C(22) H(18) 120.3313
H(14) C(18) C(19) 119.7430
C(18) C(19) H(15) 120.8752
C(19) C(20) H(16) 118.9206
H(15) C(19) C(20) 120.8472
C(20) C(21) H(17) 120.0983
H(16) C(20) C(21) 118.8671
C(21) C(22) H(18) 120.3239
H(17) C(21) C(22) 119.9917
C(23) C(24) H(19) 120.4030
C(23) C(28) H(23) 120.0562
H(19) C(24) C(25) 120.2688
C(24) C(25) H(20) 120.0860
H(20) C(25) C(26) 119.8204
C(25) C(26) H(21) 119.4347
C(26) C(27) H(22) 120.6850
H(21) C(26) C(27) 119.2001
H(22) C(27) C(28) 120.7026
C(27) C(28) H(23) 119.8528
C(29) C(30) H(24) 120.3283
C(29) C(34) H(28) 119.8521
H(24) C(30) C(31) 120.3266
C(30) C(31) H(25) 119.5802
H(25) C(31) C(32) 119.5560
C(31) C(32) H(26) 119.8210
C(32) C(33) H(27) 120.1968
H(26) C(32) C(33) 119.8096
C(33) C(34) H(28) 119.9170
H(27) C(33) C(34) 120.1142
C(35) C(36) H(29) 120.2839
C(35) C(40) H(33) 120.5988
H(29) C(36) C(37) 120.2779
C(36) C(37) H(30) 120.0742
H(30) C(37) C(38) 119.9212
C(37) C(38) H(31) 120.1174
C(38) C(39) H(32) 119.1048
H(31) C(38) C(39) 120.1415
C(39) C(40) H(33) 120.6638
H(32) C(39) C(40) 119.2056
C(41) C(42) H(34) 119.8359
C(41) C(46) H(38) 119.9732
H(34) C(42) C(43) 119.8621
C(42) C(43) H(35) 120.3347
H(35) C(43) C(44) 120.4828
C(43) C(44) H(36) 119.1812
C(44) C(45) H(37) 120.2273
H(36) C(44) C(45) 119.2803
C(45) C(46) H(38) 120.0563
H(37) C(45) C(46) 120.1485
C(47) C(48) H(39) 120.2376
C(47) C(52) H(43) 120.0442
H(39) C(48) C(49) 120.1004
C(48) C(49) H(40) 120.1810
H(40) C(49) C(50) 120.0758
C(49) C(50) H(41) 119.4050
C(50) C(51) H(42) 120.4162
H(41) C(50) C(51) 119.4286
C(51) C(52) H(43) 119.9447
H(42) C(51) C(52) 120.3721
H(45) C(53) H(44) 109.4662
H(46) C(54) C(55) 110.1608
H(47) C(54) C(55) 111.4140
C(54) C(55) H(48) 108.7512
C(54) C(55) H(49) 109.9927
C(54) C(55) H(50) 109.6552
H(47) C(54) H(46) 109.4681
H(49) C(55) H(48) 109.4764
H(50) C(55) H(48) 109.4826
H(50) C(55) H(49) 109.4669

loop_
_geom_bond_atom_site_label_1
_geom_bond_atom_site_label_2
_geom_bond_distance
Ru(1) O(1) 2.093(4)
Ru(1) O(2) 2.112(4)
Ru(1) O(3) 2.072(4)
Ru(1) O(10) 1.940(4)
Ru(1) N(1) 2.009(5)
Ru(1) N(2) 1.994(5)
P(1) O(1) 1.503(4)
P(1) O(4) 1.622(5)
P(1) O(6) 1.615(5)
P(1) O(7) 1.462(6)
P(2) O(2) 1.509(4)
P(2) O(4) 1.629(6)
P(2) O(5) 1.617(4)
P(2) O(8) 1.455(5)
P(3) O(3) 1.510(4)
P(3) O(5) 1.611(4)
P(3) O(6) 1.618(6)
P(3) O(9) 1.456(5)
P(4) N(3) 1.580(5)
P(4) C(17) 1.795(6)
P(4) C(23) 1.813(8)
P(4) C(29) 1.802(7)
P(5) N(3) 1.589(4)
P(5) C(35) 1.806(7)
P(5) C(41) 1.811(9)
P(5) C(47) 1.807(6)
O(10) C(11) 1.354(8)
O(11) C(53) 1.59(3)
O(11) C(54) 1.58(3)
N(1) C(1) 1.346(9)
N(1) C(5) 1.361(8)
N(2) C(6) 1.356(9)
N(2) C(10) 1.34(1)
C(1) C(2) 1.36(1)
C(2) C(3) 1.37(1)
C(3) C(4) 1.39(1)
C(4) C(5) 1.39(1)
C(5) C(6) 1.48(1)
C(6) C(7) 1.386(8)
C(7) C(8) 1.37(1)
C(8) C(9) 1.39(1)
C(9) C(10) 1.378(9)
C(11) C(12) 1.377(9)
C(11) C(16) 1.41(1)
C(12) C(13) 1.38(1)
C(13) C(14) 1.40(1)
C(14) C(15) 1.38(1)
C(15) C(16) 1.39(1)
C(17) C(18) 1.388(9)
C(17) C(22) 1.389(8)
C(18) C(19) 1.411(8)
C(19) C(20) 1.371(9)
C(20) C(21) 1.36(1)
C(21) C(22) 1.404(8)
C(23) C(24) 1.392(9)
C(23) C(28) 1.39(1)
C(24) C(25) 1.39(1)
C(25) C(26) 1.37(1)
C(26) C(27) 1.40(1)
C(27) C(28) 1.40(1)
C(29) C(30) 1.39(1)
C(29) C(34) 1.404(9)
C(30) C(31) 1.39(1)
C(31) C(32) 1.37(1)
C(32) C(33) 1.38(1)
C(33) C(34) 1.38(1)
C(35) C(36) 1.369(9)
C(35) C(40) 1.388(8)
C(36) C(37) 1.40(1)
C(37) C(38) 1.380(9)
C(38) C(39) 1.35(1)
C(39) C(40) 1.39(1)
C(40) C(35) 1.388(8)
C(40) C(39) 1.39(1)
C(41) C(42) 1.39(1)
C(41) C(46) 1.39(1)
C(42) C(43) 1.39(1)
C(43) C(44) 1.37(1)
C(44) C(45) 1.38(1)
C(45) C(46) 1.39(1)
C(47) C(48) 1.367(9)
C(47) C(52) 1.39(1)
C(48) C(49) 1.41(1)
C(49) C(50) 1.38(1)
C(50) C(51) 1.36(1)
C(51) C(52) 1.413(9)
C(54) C(55) 1.34(4)
C(1) H(1) 0.9500
C(2) H(2) 0.9501
C(3) H(3) 0.9500
C(4) H(4) 0.9500
C(7) H(5) 0.9499
C(8) H(6) 0.9499
C(9) H(7) 0.9501
C(10) H(8) 0.9499
C(12) H(9) 0.9500
C(13) H(10) 0.9500
C(14) H(11) 0.9500
C(15) H(12) 0.9497
C(16) H(13) 0.9501
C(18) H(14) 0.9500
C(19) H(15) 0.9499
C(20) H(16) 0.9500
C(21) H(17) 0.9500
C(22) H(18) 0.9501
C(24) H(19) 0.9497
C(25) H(20) 0.9500
C(26) H(21) 0.9501
C(27) H(22) 0.9499
C(28) H(23) 0.9500
C(30) H(24) 0.9504
C(31) H(25) 0.9498
C(32) H(26) 0.9500
C(33) H(27) 0.9499
C(34) H(28) 0.9501
C(36) H(29) 0.9499
C(37) H(30) 0.9500
C(38) H(31) 0.9500
C(39) H(32) 0.9500
C(40) H(33) 0.9499
C(42) H(34) 0.9500
C(43) H(35) 0.9501
C(44) H(36) 0.9502
C(45) H(37) 0.9500
C(46) H(38) 0.9499
C(48) H(39) 0.9500
C(49) H(40) 0.9500
C(50) H(41) 0.9500
C(51) H(42) 0.9501
C(52) H(43) 0.9499
C(53) H(44) 0.9499
C(53) H(45) 0.9499
C(54) H(46) 0.9500
C(54) H(47) 0.9499
C(55) H(48) 0.9500
C(55) H(49) 0.9500
C(55) H(50) 0.9502
H(33) C(40) 0.9499
